data_2106034
loop_
_publ_author_name
'Brink-Shoemaker, C.'
'Shoemaker, D.P.'

_publ_section_title
;
 The Crystal Structure of the mue Phase, Mn81.5 Si18.5
;
_journal_name_full 'Acta Crystallographica B (24,1968-38,1982)'
_journal_page_first 227
_journal_page_last 235
_journal_volume 27
_journal_year 1971
_chemical_formula_sum 'Mn151.59 Si34.41'
_chemical_name_systematic '(Mn81.5 Si18.5)1.86'
_space_group_IT_number 71
_symmetry_space_group_name_Hall '-I 2 2'
_symmetry_space_group_name_H-M 'I m m m'
_cell_angle_alpha 90
_cell_angle_beta 90
_cell_angle_gamma 90
_cell_formula_units_Z 1
_cell_length_a 16.992
_cell_length_b 28.634
_cell_length_c 4.6556
_cell_volume 2265.177
_citation_journal_id_ASTM ACBCAR
_cod_data_source_file Brink-Shoemaker_ACBCAR_1971_1479.cif
_cod_data_source_block Mn151.59Si34.41
_cod_database_code 2106034

loop_
_symmetry_equiv_pos_as_xyz
x,y,z
-x,-y,z
x,-y,-z
-x,y,-z
-x,-y,-z
x,y,-z
-x,y,z
x,-y,z
x+1/2,y+1/2,z+1/2
-x+1/2,-y+1/2,z+1/2
x+1/2,-y+1/2,-z+1/2
-x+1/2,y+1/2,-z+1/2
-x+1/2,-y+1/2,-z+1/2
x+1/2,y+1/2,-z+1/2
-x+1/2,y+1/2,z+1/2
x+1/2,-y+1/2,z+1/2

loop_
_atom_site_label
_atom_site_type_symbol
_atom_site_fract_x
_atom_site_fract_y
_atom_site_fract_z
_atom_site_occupancy
_atom_site_U_iso_or_equiv
Mn17 Mn 0.43143 0.14709 0 0.591 0.0
Mn13 Mn 0.5 0.40817 0 1 0.0
Mn15 Mn 0.22534 0.22751 0 1 0.0
Si7 Si 0.36569 0.20909 0.25156 0.25 0.0
Mn11 Mn 0.36892 0.45478 0 1 0.0
Mn10 Mn 0.5 0.32107 0 1 0.0
Mn2 Mn 0.27979 0.14505 0 1 0.0
Mn16 Mn 0 0.31376 0 1 0.0
Si8 Si 0.2078 0.07125 0 1 0.0
Mn20 Mn 0.11874 0.45757 0 0.302 0.0
Mn5 Mn 0.11799 0.37155 0 1 0.0
Mn1 Mn 0.35291 0.07262 0 1 0.0
Mn24 Mn 0 0.5 0 1 0.0
Mn22 Mn 0.36569 0.20909 0.25156 0.75 0.0
Si1 Si 0 0.42061 0.25332 0.095 0.0
Mn4 Mn 0.36581 0.36105 0.24703 1 0.0
Mn19 Mn 0.36744 0.28168 0 0.502 0.0
Mn12 Mn 0.42673 0 0 1 0.0
Si9 Si 0 0.14441 0 1 0.0
Mn7 Mn 0 0.42061 0.25332 0.905 0.0
Si4 Si 0.24733 0.32296 0 0.509 0.0
Mn8 Mn 0 0 0.2625 0.694 0.0
Si6 Si 0.11874 0.45757 0 0.698 0.0
Mn21 Mn 0.06744 0.07019 0 1 0.0
Mn3 Mn 0.07025 0.22005 0 1 0.0
Si5 Si 0.36744 0.28168 0 0.498 0.0
Mn14 Mn 0.5 0.23281 0 1 0.0
Mn6 Mn 0.23201 0.5 0.24648 1 0.0
Mn18 Mn 0.24733 0.32296 0 0.491 0.0
Si2 Si 0 0 0.2625 0.306 0.0
Si3 Si 0.43143 0.14709 0 0.409 0.0
Mn9 Mn 0.24397 0.41106 0 1 0.0
Mn23 Mn 0.13492 0 0 1 0.0
